data_4033543
loop_
_publ_author_name
'Wang, Yong'
'Liu, Miao'
'Liu, Lei'
'Xia, Jian-Hui'
'Du, Yu-Guo'
'Sun, Jian-Song'

_publ_section_title
;
 The Structural Revision and Total Synthesis of Carambolaflavone A.
;
_journal_issue 7
_journal_name_full 'The Journal of organic chemistry'
_journal_page_first 4111
_journal_page_last 4118
_journal_paper_doi 10.1021/acs.joc.8b00008
_journal_volume 83
_journal_year 2018
_chemical_formula_sum 'C42 H42 O8'
_chemical_formula_weight 674.75
_space_group_crystal_system orthorhombic
_space_group_IT_number 19
_space_group_name_Hall 'P 2ac 2ab'
_space_group_name_H-M_alt 'P 21 21 21'
_symmetry_space_group_name_Hall 'P 2ac 2ab'
_symmetry_space_group_name_H-M 'P 21 21 21'
_atom_sites_solution_hydrogens geom
_audit_creation_method SHELXL-2016/6
_cell_angle_alpha 90
_cell_angle_beta 90
_cell_angle_gamma 90
_cell_formula_units_Z 4
_cell_length_a 7.6561(4)
_cell_length_b 20.7843(10)
_cell_length_c 22.6355(12)
_cell_measurement_reflns_used 7118
_cell_measurement_temperature 293(2)
_cell_measurement_theta_max 24.5050
_cell_measurement_theta_min 3.9220
_cell_volume 3601.9(3)
_computing_cell_refinement 'CrysAlisPro 1.171.38.41 (Rigaku OD, 2015)'
_computing_data_collection 'CrysAlisPro 1.171.38.41 (Rigaku OD, 2015)'
_computing_data_reduction 'Bruker SAINT'
_computing_molecular_graphics 'Bruker SHELXTL'
_computing_publication_material 'Bruker SHELXTL'
_computing_structure_refinement 'SHELXL-2016/6 (Sheldrick, 2016)'
_computing_structure_solution 'SHELXT 2014/5 (Sheldrick, 2014)'
_diffrn_ambient_temperature 293(2)
_diffrn_measured_fraction_theta_full 0.996
_diffrn_measured_fraction_theta_max 0.897
_diffrn_measurement_device_type 'SuperNova, Single source at offset, EosS2'
_diffrn_measurement_method '\w scans'
_diffrn_radiation_type MoK\a
_diffrn_radiation_wavelength 0.71073
_diffrn_reflns_av_R_equivalents 0.0286
_diffrn_reflns_av_unetI/netI 0.0399
_diffrn_reflns_Laue_measured_fraction_full 0.996
_diffrn_reflns_Laue_measured_fraction_max 0.897
_diffrn_reflns_limit_h_max 10
_diffrn_reflns_limit_h_min -10
_diffrn_reflns_limit_k_max 28
_diffrn_reflns_limit_k_min -27
_diffrn_reflns_limit_l_max 17
_diffrn_reflns_limit_l_min -30
_diffrn_reflns_number 22615
_diffrn_reflns_point_group_measured_fraction_full 0.958
_diffrn_reflns_point_group_measured_fraction_max 0.821
_diffrn_reflns_theta_full 25.242
_diffrn_reflns_theta_max 29.429
_diffrn_reflns_theta_min 3.305
_exptl_absorpt_coefficient_mu 0.085
_exptl_absorpt_correction_T_max 1.00000
_exptl_absorpt_correction_T_min 0.43104
_exptl_absorpt_correction_type multi-scan
_exptl_crystal_colour colorless
_exptl_crystal_density_diffrn 1.244
_exptl_crystal_description block
_exptl_crystal_F_000 1432
_exptl_crystal_size_max 0.300
_exptl_crystal_size_mid 0.280
_exptl_crystal_size_min 0.260
_refine_diff_density_max 0.207
_refine_diff_density_min -0.196
_refine_diff_density_rms 0.036
_refine_ls_abs_structure_details
; 
 CrysAlisPro 1.171.38.41 (Rigaku Oxford Diffraction, 2015)
Empirical absorption correction using spherical harmonics,
 implemented in SCALE3 ABSPACK scaling algorithm.
;
_refine_ls_abs_structure_Flack 1.2(4)
_refine_ls_extinction_method none
_refine_ls_goodness_of_fit_ref 1.042
_refine_ls_hydrogen_treatment constr
_refine_ls_matrix_type full
_refine_ls_number_parameters 451
_refine_ls_number_reflns 8192
_refine_ls_number_restraints 0
_refine_ls_restrained_S_all 1.042
_refine_ls_R_factor_all 0.0786
_refine_ls_R_factor_gt 0.0542
_refine_ls_shift/su_max 0.000
_refine_ls_shift/su_mean 0.000
_refine_ls_structure_factor_coef Fsqd
_refine_ls_weighting_details 'w=1/[\s^2^(Fo^2^)+(0.0528P)^2^+0.8674P] where P=(Fo^2^+2Fc^2^)/3'
_refine_ls_weighting_scheme calc
_refine_ls_wR_factor_gt 0.1205
_refine_ls_wR_factor_ref 0.1332
_reflns_Friedel_coverage 0.638
_reflns_Friedel_fraction_full 0.909
_reflns_Friedel_fraction_max 0.724
_reflns_number_gt 6060
_reflns_number_total 8192
_reflns_threshold_expression 'I > 2\s(I)'
_cod_data_source_file jo8b00008_si_003.cif
_cod_data_source_block 1
_cod_depositor_comments 'Adding full bibliography for 4033543.cif.'
_cod_database_code 4033543
_shelx_shelxl_version_number 2016/6
_shelx_space_group_comment
; 
The symmetry employed for this shelxl refinement is uniquely defined 
by the following loop, which should always be used as a source of 
symmetry information in preference to the above space-group names. 
They are only intended as comments. 
;
_shelx_estimated_absorpt_t_min 0.975
_shelx_estimated_absorpt_t_max 0.978

loop_
_space_group_symop_operation_xyz
'x, y, z'
'-x+1/2, -y, z+1/2'
'x+1/2, -y+1/2, -z'
'-x, y+1/2, -z+1/2'

loop_
_atom_site_label
_atom_site_type_symbol
_atom_site_fract_x
_atom_site_fract_y
_atom_site_fract_z
_atom_site_U_iso_or_equiv
_atom_site_adp_type
_atom_site_occupancy
_atom_site_site_symmetry_order
_atom_site_calc_flag
_atom_site_refinement_flags_posn
_atom_site_refinement_flags_adp
O1 O 0.7922(3) 0.02851(9) 0.31711(8) 0.0380(5) Uani 1 1 d . .
O3 O 0.3315(3) 0.11656(10) 0.37089(9) 0.0410(5) Uani 1 1 d . .
O2 O 0.5432(3) 0.00553(9) 0.40366(9) 0.0422(5) Uani 1 1 d . .
O8 O 0.6215(3) -0.06862(10) 0.26455(9) 0.0475(6) Uani 1 1 d . .
H8A H 0.658565 -0.048962 0.293340 0.071 Uiso 1 1 calc R U
O4 O 0.4318(3) 0.11804(11) 0.25009(10) 0.0501(6) Uani 1 1 d . .
O5 O 0.8182(4) 0.11977(11) 0.17085(10) 0.0563(6) Uani 1 1 d . .
O7 O 0.6178(4) -0.16687(12) 0.10575(11) 0.0679(7) Uani 1 1 d . .
O6 O 0.7340(4) -0.06880(14) 0.05608(10) 0.0698(8) Uani 1 1 d . .
H6A H 0.699639 -0.106009 0.059327 0.105 Uiso 1 1 calc R U
C33 C 0.6685(4) -0.03721(14) 0.21433(13) 0.0377(7) Uani 1 1 d . .
C15 C 0.1257(4) 0.19012(14) 0.41264(14) 0.0403(7) Uani 1 1 d . .
C4 C 0.6154(4) 0.06843(13) 0.39713(13) 0.0349(6) Uani 1 1 d . .
H4A H 0.618409 0.090082 0.435578 0.042 Uiso 1 1 calc R U
C5 C 0.8002(4) 0.06053(14) 0.37366(13) 0.0375(7) Uani 1 1 d . .
H5A H 0.851394 0.103301 0.368042 0.045 Uiso 1 1 calc R U
C1 C 0.6986(4) 0.06481(14) 0.27327(12) 0.0361(6) Uani 1 1 d . .
H1A H 0.756594 0.106460 0.268032 0.043 Uiso 1 1 calc R U
C28 C 0.7111(4) 0.02756(14) 0.21626(13) 0.0375(6) Uani 1 1 d . .
C2 C 0.5095(4) 0.07663(14) 0.29300(12) 0.0353(6) Uani 1 1 d . .
H2A H 0.445963 0.035729 0.294476 0.042 Uiso 1 1 calc R U
C3 C 0.5085(4) 0.10807(13) 0.35367(13) 0.0343(6) Uani 1 1 d . .
H3A H 0.562600 0.150628 0.350196 0.041 Uiso 1 1 calc R U
C29 C 0.7697(4) 0.05725(15) 0.16410(14) 0.0440(7) Uani 1 1 d . .
C32 C 0.6711(4) -0.07307(15) 0.16052(14) 0.0414(7) Uani 1 1 d . .
C7 C 0.4348(5) -0.00341(16) 0.45377(15) 0.0500(8) Uani 1 1 d . .
H7A H 0.324671 0.018840 0.448215 0.060 Uiso 1 1 calc R U
H7B H 0.491228 0.013931 0.488685 0.060 Uiso 1 1 calc R U
C14 C 0.3066(4) 0.16262(16) 0.41707(15) 0.0468(8) Uani 1 1 d . .
H14A H 0.392272 0.196788 0.413530 0.056 Uiso 1 1 calc R U
H14B H 0.322049 0.142073 0.455195 0.056 Uiso 1 1 calc R U
C20 C 0.0684(5) 0.21747(16) 0.36029(17) 0.0520(8) Uani 1 1 d . .
H20A H 0.139765 0.216802 0.327040 0.062 Uiso 1 1 calc R U
C16 C 0.0158(4) 0.19041(15) 0.46099(16) 0.0463(8) Uani 1 1 d . .
H16A H 0.052195 0.171279 0.496036 0.056 Uiso 1 1 calc R U
C8 C 0.4034(5) -0.07431(15) 0.46133(15) 0.0479(8) Uani 1 1 d . .
C34 C 0.6190(5) -0.14032(16) 0.15506(16) 0.0502(8) Uani 1 1 d . .
C30 C 0.7771(5) 0.02423(17) 0.11113(14) 0.0503(8) Uani 1 1 d . .
H30A H 0.816431 0.044634 0.077059 0.060 Uiso 1 1 calc R U
C31 C 0.7258(5) -0.03918(17) 0.10944(14) 0.0488(8) Uani 1 1 d . .
C6 C 0.9196(5) 0.02172(17) 0.41186(15) 0.0528(9) Uani 1 1 d . .
H6B H 0.928490 0.041500 0.450068 0.079 Uiso 1 1 calc R U
H6C H 0.873845 -0.021039 0.416048 0.079 Uiso 1 1 calc R U
H6D H 1.033216 0.019777 0.393997 0.079 Uiso 1 1 calc R U
C22 C 0.2376(5) 0.04320(19) 0.19739(15) 0.0536(9) Uani 1 1 d . .
C17 C -0.1472(5) 0.21864(18) 0.45816(19) 0.0572(9) Uani 1 1 d . .
H17A H -0.219818 0.218598 0.491103 0.069 Uiso 1 1 calc R U
C37 C 0.9236(6) 0.22121(18) 0.14040(16) 0.0582(10) Uani 1 1 d . .
C23 C 0.3042(5) 0.0427(2) 0.14065(17) 0.0620(10) Uani 1 1 d . .
H23A H 0.361125 0.078829 0.125976 0.074 Uiso 1 1 calc R U
C18 C -0.2013(5) 0.24658(17) 0.4068(2) 0.0620(11) Uani 1 1 d . .
H18A H -0.310299 0.266239 0.405049 0.074 Uiso 1 1 calc R U
C24 C 0.2863(6) -0.0118(2) 0.10541(19) 0.0736(12) Uani 1 1 d . .
H24A H 0.332246 -0.012041 0.067371 0.088 Uiso 1 1 calc R U
C21 C 0.2555(5) 0.1024(2) 0.23566(17) 0.0620(10) Uani 1 1 d . .
H21A H 0.203233 0.138657 0.215269 0.074 Uiso 1 1 calc R U
H21B H 0.190727 0.095704 0.271968 0.074 Uiso 1 1 calc R U
C36 C 0.8816(6) 0.15419(18) 0.12056(15) 0.0644(11) Uani 1 1 d . .
H36A H 0.793420 0.155130 0.089787 0.077 Uiso 1 1 calc R U
H36B H 0.985330 0.133485 0.104961 0.077 Uiso 1 1 calc R U
C35 C 0.5619(6) -0.17979(17) 0.20648(18) 0.0675(11) Uani 1 1 d . .
H35A H 0.568202 -0.154371 0.241826 0.101 Uiso 1 1 calc R U
H35B H 0.443759 -0.193855 0.200468 0.101 Uiso 1 1 calc R U
H35C H 0.636837 -0.216579 0.210284 0.101 Uiso 1 1 calc R U
C19 C -0.0960(6) 0.24594(17) 0.3575(2) 0.0642(11) Uani 1 1 d . .
H19A H -0.134488 0.264467 0.322432 0.077 Uiso 1 1 calc R U
C13 C 0.2402(6) -0.09733(19) 0.47665(19) 0.0677(11) Uani 1 1 d . .
H13A H 0.147771 -0.068715 0.481259 0.081 Uiso 1 1 calc R U
C25 C 0.2011(6) -0.0653(2) 0.1266(2) 0.0775(13) Uani 1 1 d . .
H25A H 0.188168 -0.101403 0.102725 0.093 Uiso 1 1 calc R U
C9 C 0.5365(6) -0.11771(18) 0.45382(19) 0.0677(11) Uani 1 1 d . .
H9A H 0.647062 -0.103016 0.443404 0.081 Uiso 1 1 calc R U
C10 C 0.5090(7) -0.1832(2) 0.4615(2) 0.0807(14) Uani 1 1 d . .
H10A H 0.600185 -0.212128 0.455801 0.097 Uiso 1 1 calc R U
C27 C 0.1542(5) -0.0117(2) 0.21772(19) 0.0658(11) Uani 1 1 d . .
H27A H 0.109713 -0.012425 0.255945 0.079 Uiso 1 1 calc R U
C38 C 1.0881(7) 0.2457(2) 0.13574(18) 0.0714(12) Uani 1 1 d . .
H38A H 1.176521 0.219706 0.120819 0.086 Uiso 1 1 calc R U
C11 C 0.3479(8) -0.2049(2) 0.4774(2) 0.0805(14) Uani 1 1 d . .
H11A H 0.329513 -0.248676 0.483046 0.097 Uiso 1 1 calc R U
C26 C 0.1362(6) -0.0652(2) 0.1822(2) 0.0791(13) Uani 1 1 d . .
H26A H 0.078988 -0.101461 0.196524 0.095 Uiso 1 1 calc R U
C42 C 0.7948(7) 0.2604(2) 0.1635(2) 0.0815(14) Uani 1 1 d . .
H42A H 0.682213 0.244467 0.168316 0.098 Uiso 1 1 calc R U
C12 C 0.2127(7) -0.1624(2) 0.4852(2) 0.0868(14) Uani 1 1 d . .
H12A H 0.102895 -0.177372 0.496187 0.104 Uiso 1 1 calc R U
C39 C 1.1279(8) 0.3080(2) 0.1525(2) 0.0854(15) Uani 1 1 d . .
H39A H 1.241484 0.323308 0.148675 0.103 Uiso 1 1 calc R U
C40 C 1.0015(8) 0.3465(3) 0.1743(2) 0.0911(17) Uani 1 1 d . .
H40A H 1.028257 0.388305 0.185680 0.109 Uiso 1 1 calc R U
C41 C 0.8327(9) 0.3241(2) 0.1798(2) 0.0950(17) Uani 1 1 d . .
H41A H 0.744982 0.350814 0.194058 0.114 Uiso 1 1 calc R U

loop_
_atom_site_aniso_label
_atom_site_aniso_U_11
_atom_site_aniso_U_22
_atom_site_aniso_U_33
_atom_site_aniso_U_23
_atom_site_aniso_U_13
_atom_site_aniso_U_12
O1 0.0377(11) 0.0422(11) 0.0342(11) -0.0056(9) -0.0024(9) 0.0060(10)
O3 0.0331(11) 0.0407(11) 0.0492(12) -0.0116(10) 0.0027(9) 0.0025(9)
O2 0.0540(13) 0.0365(10) 0.0360(11) -0.0012(9) 0.0043(10) -0.0056(10)
O8 0.0665(15) 0.0384(11) 0.0375(12) -0.0002(9) 0.0010(11) -0.0036(11)
O4 0.0582(15) 0.0469(12) 0.0451(13) 0.0074(10) -0.0094(11) 0.0107(12)
O5 0.0814(18) 0.0495(13) 0.0381(12) 0.0032(10) 0.0118(12) -0.0120(13)
O7 0.088(2) 0.0606(15) 0.0554(16) -0.0206(13) -0.0083(14) -0.0049(15)
O6 0.099(2) 0.0728(17) 0.0376(13) -0.0168(12) 0.0050(13) -0.0092(16)
C33 0.0373(16) 0.0410(15) 0.0347(15) -0.0006(13) -0.0007(12) 0.0023(13)
C15 0.0385(17) 0.0329(14) 0.0495(18) -0.0095(14) 0.0012(14) -0.0030(13)
C4 0.0388(16) 0.0318(13) 0.0342(15) -0.0057(12) -0.0007(12) -0.0031(12)
C5 0.0381(16) 0.0378(15) 0.0366(16) -0.0063(12) -0.0039(13) -0.0006(13)
C1 0.0406(17) 0.0350(14) 0.0327(15) -0.0007(12) -0.0006(12) -0.0022(13)
C28 0.0388(16) 0.0418(15) 0.0319(15) -0.0026(13) 0.0025(12) 0.0013(14)
C2 0.0380(16) 0.0330(14) 0.0348(15) 0.0016(12) -0.0046(12) 0.0027(12)
C3 0.0330(16) 0.0297(13) 0.0402(16) -0.0042(12) 0.0011(12) -0.0005(12)
C29 0.0495(19) 0.0430(17) 0.0395(17) 0.0006(14) 0.0014(14) -0.0012(15)
C32 0.0405(17) 0.0446(16) 0.0391(16) -0.0072(14) -0.0036(13) 0.0031(14)
C7 0.055(2) 0.0462(17) 0.0487(19) 0.0063(16) 0.0083(16) -0.0008(17)
C14 0.0422(19) 0.0492(18) 0.0489(19) -0.0123(15) 0.0009(15) 0.0034(15)
C20 0.052(2) 0.0456(18) 0.059(2) 0.0028(17) 0.0037(18) -0.0029(17)
C16 0.0436(19) 0.0466(17) 0.0488(19) -0.0134(16) 0.0016(15) -0.0005(15)
C8 0.056(2) 0.0454(17) 0.0423(17) 0.0112(15) -0.0027(15) -0.0024(17)
C34 0.045(2) 0.0512(18) 0.054(2) -0.0130(16) -0.0079(16) 0.0044(16)
C30 0.060(2) 0.059(2) 0.0321(16) 0.0008(15) 0.0035(15) -0.0035(18)
C31 0.055(2) 0.058(2) 0.0341(16) -0.0093(15) -0.0011(15) 0.0005(18)
C6 0.049(2) 0.062(2) 0.0473(19) -0.0070(17) -0.0096(16) 0.0097(18)
C22 0.0442(19) 0.070(2) 0.0463(19) 0.0018(18) -0.0148(15) 0.0138(18)
C17 0.046(2) 0.059(2) 0.066(2) -0.0187(19) 0.0109(18) 0.0044(18)
C37 0.081(3) 0.056(2) 0.0373(18) 0.0075(16) 0.0089(19) -0.007(2)
C23 0.062(2) 0.072(2) 0.051(2) 0.004(2) -0.0106(18) 0.004(2)
C18 0.043(2) 0.0469(19) 0.096(3) -0.016(2) 0.000(2) 0.0106(17)
C24 0.074(3) 0.096(3) 0.050(2) -0.014(2) -0.015(2) 0.018(3)
C21 0.054(2) 0.074(2) 0.058(2) -0.0061(19) -0.0183(18) 0.0235(19)
C36 0.092(3) 0.061(2) 0.0404(19) 0.0065(17) 0.0088(19) -0.014(2)
C35 0.088(3) 0.0462(19) 0.068(3) -0.0097(19) 0.004(2) -0.016(2)
C19 0.070(3) 0.0444(18) 0.079(3) 0.0082(19) -0.018(2) 0.0040(19)
C13 0.066(3) 0.061(2) 0.077(3) 0.017(2) 0.003(2) -0.003(2)
C25 0.071(3) 0.074(3) 0.087(3) -0.013(3) -0.028(3) 0.007(3)
C9 0.070(3) 0.054(2) 0.078(3) 0.018(2) 0.009(2) 0.006(2)
C10 0.103(4) 0.050(2) 0.089(3) 0.017(2) 0.011(3) 0.017(2)
C27 0.048(2) 0.087(3) 0.063(2) 0.009(2) -0.0041(18) 0.004(2)
C38 0.088(3) 0.068(2) 0.059(2) 0.010(2) 0.006(2) -0.015(2)
C11 0.117(4) 0.046(2) 0.079(3) 0.014(2) -0.001(3) -0.008(3)
C26 0.070(3) 0.072(3) 0.095(4) 0.008(3) -0.016(3) -0.005(2)
C42 0.094(4) 0.076(3) 0.074(3) -0.004(2) 0.022(3) -0.022(3)
C12 0.090(3) 0.065(3) 0.106(4) 0.023(3) 0.004(3) -0.026(3)
C39 0.102(4) 0.085(3) 0.070(3) 0.002(3) 0.006(3) -0.036(3)
C40 0.130(5) 0.072(3) 0.071(3) -0.009(3) 0.027(3) -0.034(3)
C41 0.126(5) 0.073(3) 0.086(3) -0.017(3) 0.034(3) -0.004(3)

loop_
_atom_type_symbol
_atom_type_description
_atom_type_scat_dispersion_real
_atom_type_scat_dispersion_imag
_atom_type_scat_source
C C 0.0033 0.0016 'International Tables Vol C Tables 4.2.6.8 and 6.1.1.4'
H H 0.0000 0.0000 'International Tables Vol C Tables 4.2.6.8 and 6.1.1.4'
O O 0.0106 0.0060 'International Tables Vol C Tables 4.2.6.8 and 6.1.1.4'

loop_
_geom_angle_atom_site_label_1
_geom_angle_atom_site_label_2
_geom_angle_atom_site_label_3
_geom_angle
C1 O1 C5 113.0(2)
C3 O3 C14 114.3(2)
C7 O2 C4 115.4(2)
C33 O8 H8A 109.5
C21 O4 C2 114.4(3)
C29 O5 C36 118.8(3)
C31 O6 H6A 109.5
O8 C33 C28 120.2(3)
O8 C33 C32 117.8(3)
C28 C33 C32 122.0(3)
C20 C15 C16 118.9(3)
C20 C15 C14 120.3(3)
C16 C15 C14 120.7(3)
O2 C4 C5 107.3(2)
O2 C4 C3 110.8(2)
C5 C4 C3 109.5(2)
O2 C4 H4A 109.8
C5 C4 H4A 109.8
C3 C4 H4A 109.8
O1 C5 C6 106.9(2)
O1 C5 C4 108.7(2)
C6 C5 C4 115.2(3)
O1 C5 H5A 108.7
C6 C5 H5A 108.7
C4 C5 H5A 108.7
O1 C1 C28 106.8(2)
O1 C1 C2 110.7(2)
C28 C1 C2 113.0(2)
O1 C1 H1A 108.7
C28 C1 H1A 108.7
C2 C1 H1A 108.7
C33 C28 C29 118.4(3)
C33 C28 C1 120.7(3)
C29 C28 C1 120.9(3)
O4 C2 C3 110.7(2)
O4 C2 C1 107.0(2)
C3 C2 C1 109.7(2)
O4 C2 H2A 109.8
C3 C2 H2A 109.8
C1 C2 H2A 109.8
O3 C3 C2 107.8(2)
O3 C3 C4 113.8(2)
C2 C3 C4 110.4(2)
O3 C3 H3A 108.2
C2 C3 H3A 108.2
C4 C3 H3A 108.2
O5 C29 C30 124.1(3)
O5 C29 C28 114.3(3)
C30 C29 C28 121.6(3)
C31 C32 C33 116.1(3)
C31 C32 C34 119.2(3)
C33 C32 C34 124.6(3)
O2 C7 C8 108.3(3)
O2 C7 H7A 110.0
C8 C7 H7A 110.0
O2 C7 H7B 110.0
C8 C7 H7B 110.0
H7A C7 H7B 108.4
O3 C14 C15 109.2(3)
O3 C14 H14A 109.8
C15 C14 H14A 109.8
O3 C14 H14B 109.8
C15 C14 H14B 109.8
H14A C14 H14B 108.3
C15 C20 C19 120.0(4)
C15 C20 H20A 120.0
C19 C20 H20A 120.0
C17 C16 C15 121.1(3)
C17 C16 H16A 119.5
C15 C16 H16A 119.5
C9 C8 C13 118.4(3)
C9 C8 C7 120.8(3)
C13 C8 C7 120.9(3)
O7 C34 C32 120.2(3)
O7 C34 C35 117.0(3)
C32 C34 C35 122.8(3)
C31 C30 C29 119.2(3)
C31 C30 H30A 120.4
C29 C30 H30A 120.4
O6 C31 C30 116.5(3)
O6 C31 C32 120.9(3)
C30 C31 C32 122.5(3)
C5 C6 H6B 109.5
C5 C6 H6C 109.5
H6B C6 H6C 109.5
C5 C6 H6D 109.5
H6B C6 H6D 109.5
H6C C6 H6D 109.5
C23 C22 C27 118.2(4)
C23 C22 C21 120.4(4)
C27 C22 C21 121.4(4)
C18 C17 C16 119.7(4)
C18 C17 H17A 120.2
C16 C17 H17A 120.2
C38 C37 C42 117.9(4)
C38 C37 C36 121.5(4)
C42 C37 C36 120.6(4)
C22 C23 C24 120.2(4)
C22 C23 H23A 119.9
C24 C23 H23A 119.9
C17 C18 C19 120.6(3)
C17 C18 H18A 119.7
C19 C18 H18A 119.7
C25 C24 C23 120.3(4)
C25 C24 H24A 119.8
C23 C24 H24A 119.8
O4 C21 C22 113.7(3)
O4 C21 H21A 108.8
C22 C21 H21A 108.8
O4 C21 H21B 108.8
C22 C21 H21B 108.8
H21A C21 H21B 107.7
O5 C36 C37 107.4(3)
O5 C36 H36A 110.2
C37 C36 H36A 110.2
O5 C36 H36B 110.2
C37 C36 H36B 110.2
H36A C36 H36B 108.5
C34 C35 H35A 109.5
C34 C35 H35B 109.5
H35A C35 H35B 109.5
C34 C35 H35C 109.5
H35A C35 H35C 109.5
H35B C35 H35C 109.5
C18 C19 C20 119.8(4)
C18 C19 H19A 120.1
C20 C19 H19A 120.1
C8 C13 C12 120.7(4)
C8 C13 H13A 119.6
C12 C13 H13A 119.6
C26 C25 C24 119.8(4)
C26 C25 H25A 120.1
C24 C25 H25A 120.1
C8 C9 C10 121.1(4)
C8 C9 H9A 119.5
C10 C9 H9A 119.5
C11 C10 C9 119.7(4)
C11 C10 H10A 120.2
C9 C10 H10A 120.2
C26 C27 C22 121.1(4)
C26 C27 H27A 119.5
C22 C27 H27A 119.5
C37 C38 C39 122.2(5)
C37 C38 H38A 118.9
C39 C38 H38A 118.9
C10 C11 C12 120.3(4)
C10 C11 H11A 119.8
C12 C11 H11A 119.8
C25 C26 C27 120.4(5)
C25 C26 H26A 119.8
C27 C26 H26A 119.8
C37 C42 C41 120.5(5)
C37 C42 H42A 119.7
C41 C42 H42A 119.7
C11 C12 C13 119.8(5)
C11 C12 H12A 120.1
C13 C12 H12A 120.1
C40 C39 C38 119.8(5)
C40 C39 H39A 120.1
C38 C39 H39A 120.1
C39 C40 C41 120.3(5)
C39 C40 H40A 119.8
C41 C40 H40A 119.8
C40 C41 C42 119.2(5)
C40 C41 H41A 120.4
C42 C41 H41A 120.4

loop_
_geom_bond_atom_site_label_1
_geom_bond_atom_site_label_2
_geom_bond_distance
O1 C1 1.438(3)
O1 C5 1.444(3)
O3 C3 1.421(3)
O3 C14 1.430(4)
O2 C7 1.417(4)
O2 C4 1.427(3)
O8 C33 1.359(4)
O8 H8A 0.8200
O4 C21 1.426(5)
O4 C2 1.428(3)
O5 C29 1.360(4)
O5 C36 1.429(4)
O7 C34 1.245(4)
O6 C31 1.357(4)
O6 H6A 0.8200
C33 C28 1.386(4)
C33 C32 1.428(4)
C15 C20 1.385(5)
C15 C16 1.380(4)
C15 C14 1.502(4)
C4 C5 1.520(4)
C4 C3 1.522(4)
C4 H4A 0.9800
C5 C6 1.495(4)
C5 H5A 0.9800
C1 C28 1.508(4)
C1 C2 1.535(4)
C1 H1A 0.9800
C28 C29 1.406(4)
C2 C3 1.521(4)
C2 H2A 0.9800
C3 H3A 0.9800
C29 C30 1.383(4)
C32 C31 1.417(5)
C32 C34 1.459(5)
C7 C8 1.503(4)
C7 H7A 0.9700
C7 H7B 0.9700
C14 H14A 0.9700
C14 H14B 0.9700
C20 C19 1.392(6)
C20 H20A 0.9300
C16 C17 1.381(5)
C16 H16A 0.9300
C8 C9 1.372(5)
C8 C13 1.382(5)
C34 C35 1.490(5)
C30 C31 1.376(5)
C30 H30A 0.9300
C6 H6B 0.9600
C6 H6C 0.9600
C6 H6D 0.9600
C22 C23 1.382(5)
C22 C27 1.385(6)
C22 C21 1.511(5)
C17 C18 1.364(6)
C17 H17A 0.9300
C37 C38 1.363(6)
C37 C42 1.381(6)
C37 C36 1.498(5)
C23 C24 1.392(6)
C23 H23A 0.9300
C18 C19 1.377(6)
C18 H18A 0.9300
C24 C25 1.375(7)
C24 H24A 0.9300
C21 H21A 0.9700
C21 H21B 0.9700
C36 H36A 0.9700
C36 H36B 0.9700
C35 H35A 0.9600
C35 H35B 0.9600
C35 H35C 0.9600
C19 H19A 0.9300
C13 C12 1.383(6)
C13 H13A 0.9300
C25 C26 1.354(7)
C25 H25A 0.9300
C9 C10 1.388(5)
C9 H9A 0.9300
C10 C11 1.362(7)
C10 H10A 0.9300
C27 C26 1.380(6)
C27 H27A 0.9300
C38 C39 1.382(6)
C38 H38A 0.9300
C11 C12 1.372(7)
C11 H11A 0.9300
C26 H26A 0.9300
C42 C41 1.404(6)
C42 H42A 0.9300
C12 H12A 0.9300
C39 C40 1.349(7)
C39 H39A 0.9300
C40 C41 1.379(7)
C40 H40A 0.9300
C41 H41A 0.9300

loop_
_geom_torsion_atom_site_label_1
_geom_torsion_atom_site_label_2
_geom_torsion_atom_site_label_3
_geom_torsion_atom_site_label_4
_geom_torsion
C7 O2 C4 C5 142.3(3)
C7 O2 C4 C3 -98.2(3)
C1 O1 C5 C6 -172.8(3)
C1 O1 C5 C4 62.4(3)
O2 C4 C5 O1 60.7(3)
C3 C4 C5 O1 -59.5(3)
O2 C4 C5 C6 -59.1(3)
C3 C4 C5 C6 -179.3(3)
C5 O1 C1 C28 176.5(2)
C5 O1 C1 C2 -60.0(3)
O8 C33 C28 C29 176.1(3)
C32 C33 C28 C29 -4.3(5)
O8 C33 C28 C1 -2.6(4)
C32 C33 C28 C1 177.0(3)
O1 C1 C28 C33 50.9(4)
C2 C1 C28 C33 -71.0(4)
O1 C1 C28 C29 -127.7(3)
C2 C1 C28 C29 110.3(3)
C21 O4 C2 C3 -100.4(3)
C21 O4 C2 C1 140.2(3)
O1 C1 C2 O4 174.4(2)
C28 C1 C2 O4 -65.8(3)
O1 C1 C2 C3 54.3(3)
C28 C1 C2 C3 174.1(2)
C14 O3 C3 C2 -161.4(2)
C14 O3 C3 C4 75.9(3)
O4 C2 C3 O3 63.8(3)
C1 C2 C3 O3 -178.5(2)
O4 C2 C3 C4 -171.4(2)
C1 C2 C3 C4 -53.7(3)
O2 C4 C3 O3 60.1(3)
C5 C4 C3 O3 178.2(2)
O2 C4 C3 C2 -61.3(3)
C5 C4 C3 C2 56.9(3)
C36 O5 C29 C30 -0.1(5)
C36 O5 C29 C28 179.3(3)
C33 C28 C29 O5 -176.3(3)
C1 C28 C29 O5 2.4(4)
C33 C28 C29 C30 3.2(5)
C1 C28 C29 C30 -178.1(3)
O8 C33 C32 C31 -178.2(3)
C28 C33 C32 C31 2.1(4)
O8 C33 C32 C34 3.0(5)
C28 C33 C32 C34 -176.6(3)
C4 O2 C7 C8 -167.6(3)
C3 O3 C14 C15 153.9(3)
C20 C15 C14 O3 -54.4(4)
C16 C15 C14 O3 127.6(3)
C16 C15 C20 C19 1.5(5)
C14 C15 C20 C19 -176.5(3)
C20 C15 C16 C17 -1.5(5)
C14 C15 C16 C17 176.5(3)
O2 C7 C8 C9 41.8(5)
O2 C7 C8 C13 -138.9(3)
C31 C32 C34 O7 -2.0(5)
C33 C32 C34 O7 176.7(3)
C31 C32 C34 C35 179.3(3)
C33 C32 C34 C35 -2.0(5)
O5 C29 C30 C31 179.6(3)
C28 C29 C30 C31 0.1(5)
C29 C30 C31 O6 179.2(3)
C29 C30 C31 C32 -2.4(5)
C33 C32 C31 O6 179.6(3)
C34 C32 C31 O6 -1.6(5)
C33 C32 C31 C30 1.3(5)
C34 C32 C31 C30 -179.9(3)
C15 C16 C17 C18 0.2(5)
C27 C22 C23 C24 0.2(5)
C21 C22 C23 C24 -179.5(3)
C16 C17 C18 C19 1.1(5)
C22 C23 C24 C25 0.5(6)
C2 O4 C21 C22 -74.0(4)
C23 C22 C21 O4 -64.6(4)
C27 C22 C21 O4 115.6(4)
C29 O5 C36 C37 179.6(3)
C38 C37 C36 O5 119.9(4)
C42 C37 C36 O5 -60.8(5)
C17 C18 C19 C20 -1.1(6)
C15 C20 C19 C18 -0.2(5)
C9 C8 C13 C12 1.1(6)
C7 C8 C13 C12 -178.2(4)
C23 C24 C25 C26 -0.8(7)
C13 C8 C9 C10 -0.2(6)
C7 C8 C9 C10 179.1(4)
C8 C9 C10 C11 -0.8(7)
C23 C22 C27 C26 -0.7(6)
C21 C22 C27 C26 179.0(3)
C42 C37 C38 C39 -1.0(6)
C36 C37 C38 C39 178.3(4)
C9 C10 C11 C12 0.8(8)
C24 C25 C26 C27 0.3(7)
C22 C27 C26 C25 0.5(6)
C38 C37 C42 C41 2.0(7)
C36 C37 C42 C41 -177.3(4)
C10 C11 C12 C13 0.2(8)
C8 C13 C12 C11 -1.1(7)
C37 C38 C39 C40 0.1(7)
C38 C39 C40 C41 -0.3(8)
C39 C40 C41 C42 1.3(8)
C37 C42 C41 C40 -2.2(8)
